data_1554100
loop_
_publ_author_name
'Zhu, Qiuhua'
'Dai, Chenshu'
'Huang, Cuihong'
'Zheng, Sichao'
'Tian, Yuanxin'

_publ_section_title
;
 Racemates Have Much Higher Solid-State Fluorescence Efficiency than Their
 Levo- and Dextrorotary Enantiomers
;
_journal_issue 45
_journal_name_full 'The Journal of Physical Chemistry C'
_journal_page_first 25503
_journal_paper_doi 10.1021/acs.jpcc.7b09170
_journal_volume 121
_journal_year 2017
_chemical_absolute_configuration ad
_chemical_formula_moiety 'C28 H27 Br N2 O4'
_chemical_formula_sum 'C28 H27 Br N2 O4'
_chemical_formula_weight 535.42
_space_group_crystal_system monoclinic
_space_group_IT_number 4
_space_group_name_Hall 'P 2yb'
_space_group_name_H-M_alt 'P 1 21 1'
_atom_sites_solution_hydrogens mixed
_audit_creation_date 2016-09-05
_audit_creation_method
;
Olex2 1.2-beta
(compiled 2016.08.25 svn.r3337 for OlexSys, GUI svn.r5221)
;
_cell_angle_alpha 90
_cell_angle_beta 91.917(3)
_cell_angle_gamma 90
_cell_formula_units_Z 4
_cell_length_a 11.4015(8)
_cell_length_b 19.6478(15)
_cell_length_c 11.6171(9)
_cell_measurement_reflns_used 9926
_cell_measurement_temperature 293.15
_cell_measurement_theta_max 68.501
_cell_measurement_theta_min 3.807
_cell_volume 2600.9(3)
_computing_cell_refinement 'SAINT v8.37A (Bruker, 2015)'
_computing_data_reduction 'SAINT v8.37A (Bruker, 2015)'
_computing_molecular_graphics 'Olex2 (Dolomanov et al., 2009)'
_computing_publication_material 'Olex2 (Dolomanov et al., 2009)'
_computing_structure_refinement 'ShelXL (Sheldrick, 2015)'
_diffrn_ambient_temperature 293.15
_diffrn_measured_fraction_theta_full 0.979
_diffrn_measured_fraction_theta_max 0.979
_diffrn_measurement_device_type 'CCD Area Detector'
_diffrn_radiation_type CuK\a
_diffrn_radiation_wavelength 1.54184
_diffrn_reflns_av_R_equivalents 0.1547
_diffrn_reflns_av_unetI/netI 0.0970
_diffrn_reflns_Laue_measured_fraction_full 0.979
_diffrn_reflns_Laue_measured_fraction_max 0.979
_diffrn_reflns_limit_h_max 13
_diffrn_reflns_limit_h_min -13
_diffrn_reflns_limit_k_max 22
_diffrn_reflns_limit_k_min -23
_diffrn_reflns_limit_l_max 11
_diffrn_reflns_limit_l_min -13
_diffrn_reflns_number 20196
_diffrn_reflns_point_group_measured_fraction_full 0.913
_diffrn_reflns_point_group_measured_fraction_max 0.913
_diffrn_reflns_theta_full 66.601
_diffrn_reflns_theta_max 66.601
_diffrn_reflns_theta_min 3.807
_exptl_absorpt_coefficient_mu 2.445
_exptl_absorpt_correction_type none
_exptl_crystal_colour colourless
_exptl_crystal_colour_primary colourless
_exptl_crystal_density_diffrn 1.367
_exptl_crystal_description block
_exptl_crystal_F_000 1104
_refine_diff_density_max 0.532
_refine_diff_density_min -0.666
_refine_diff_density_rms 0.089
_refine_ls_abs_structure_details
;
 Flack x determined using 2289 quotients [(I+)-(I-)]/[(I+)+(I-)]
 (Parsons, Flack and Wagner, Acta Cryst. B69 (2013) 249-259).
;
_refine_ls_abs_structure_Flack -0.01(3)
_refine_ls_extinction_coef 0.028(3)
_refine_ls_extinction_expression Fc^*^=kFc[1+0.001xFc^2^\l^3^/sin(2\q)]^-1/4^
_refine_ls_extinction_method 'SHELXL-2014/7 (Sheldrick 2014'
_refine_ls_goodness_of_fit_ref 1.110
_refine_ls_hydrogen_treatment constr
_refine_ls_matrix_type full
_refine_ls_number_parameters 635
_refine_ls_number_reflns 8395
_refine_ls_number_restraints 1
_refine_ls_restrained_S_all 1.110
_refine_ls_R_factor_all 0.1014
_refine_ls_R_factor_gt 0.0802
_refine_ls_shift/su_max 0.000
_refine_ls_shift/su_mean 0.000
_refine_ls_structure_factor_coef Fsqd
_refine_ls_weighting_details 'w=1/[\s^2^(Fo^2^)+(0.1182P)^2^+3.5952P] where P=(Fo^2^+2Fc^2^)/3'
_refine_ls_weighting_scheme calc
_refine_ls_wR_factor_gt 0.2143
_refine_ls_wR_factor_ref 0.2676
_reflns_Friedel_coverage 0.808
_reflns_Friedel_fraction_full 0.843
_reflns_Friedel_fraction_max 0.843
_reflns_number_gt 6912
_reflns_number_total 8395
_reflns_threshold_expression 'I > 2\s(I)'
_cod_data_source_file jp7b09170_si_006.cif
_cod_data_source_block cu_0831hch_0m
_cod_database_code 1554100
_shelx_space_group_comment
;
The symmetry employed for this shelxl refinement is uniquely defined
by the following loop, which should always be used as a source of
symmetry information in preference to the above space-group names.
They are only intended as comments.
;
_olex2_refinement_description
;
1. Fixed Uiso
 At 1.2 times of:
  All C(H) groups, All C(H,H) groups
 At 1.5 times of:
  All C(H,H,H) groups
2.a Riding coordinates:
 C25B(H25A,H25B,H25C)
2.b Ternary CH refined with riding coordinates:
 C7B(H7B), C7A(H7A)
2.c Secondary CH2 refined with riding coordinates:
 C24B(H24A,H24B), C27B(H27A,H27B), C8B(H8BA,H8BB), C10A(H10A,H10B), C27A(H27C,
 H27D), C24A(H24C,H24D)
2.d Aromatic/amide H refined with riding coordinates:
 C2B(H2B), C12B(H12B), C3B(H3B), C5B(H5B), C13B(H13B), C16B(H16B), C6B(H6B),
 C18B(H18B), C14B(H14B), C17B(H17B), C20B(H20B), C15B(H15B), C19B(H19B),
 C21B(H21B), C16A(H16A), C12A(H12A), C3A(H3A), C13A(H13A), C5A(H5A), C2A(H2A),
 C6A(H6A), C18A(H18A), C15A(H15A), C22A(H22A), C19A(H19A), C14A(H14A),
 C21A(H21A), C20A(H20A)
2.e Idealised Me refined as rotating group:
 C28B(H28A,H28B,H28C), C25A(H25D,H25E,H25F), C28A(H28D,H28E,H28F)
;
_shelx_shelxl_version_number 2014/7
_olex2_submission_special_instructions 'No special instructions were received'

loop_
_space_group_symop_operation_xyz
'x, y, z'
'-x, y+1/2, -z'

loop_
_atom_site_label
_atom_site_type_symbol
_atom_site_fract_x
_atom_site_fract_y
_atom_site_fract_z
_atom_site_U_iso_or_equiv
_atom_site_adp_type
_atom_site_occupancy
_atom_site_site_symmetry_order
_atom_site_calc_flag
_atom_site_refinement_flags_posn
Br1B Br 0.75315(14) 0.34857(13) 0.12427(19) 0.1168(8) Uani 1 1 d .
N1B N 0.1964(8) 0.3745(4) 0.3256(8) 0.060(2) Uani 1 1 d .
C22B C 0.1449(9) 0.2008(5) 0.2850(10) 0.057(2) Uani 1 1 d .
C2B C 0.5265(12) 0.2859(7) 0.1355(16) 0.089(4) Uani 1 1 d .
H2B H 0.5554 0.2555 0.0820 0.107 Uiso 1 1 calc R
C4B C 0.3746(10) 0.3213(5) 0.2538(12) 0.066(3) Uani 1 1 d .
C1B C 0.5974(9) 0.3391(7) 0.1789(13) 0.078(4) Uani 1 1 d .
C10B C 0.1261(9) 0.2915(5) 0.1447(11) 0.064(3) Uani 1 1 d .
C12B C 0.1354(12) 0.3554(6) 0.5206(11) 0.075(3) Uani 1 1 d .
H12B H 0.2115 0.3412 0.5392 0.090 Uiso 1 1 calc R
C3B C 0.4151(10) 0.2792(6) 0.1728(14) 0.080(4) Uani 1 1 d .
H3B H 0.3666 0.2453 0.1421 0.096 Uiso 1 1 calc R
C5B C 0.4459(11) 0.3733(5) 0.2948(13) 0.074(3) Uani 1 1 d .
H5B H 0.4180 0.4030 0.3498 0.089 Uiso 1 1 calc R
C13B C 0.0540(15) 0.3579(8) 0.6047(16) 0.096(4) Uani 1 1 d .
H13B H 0.0758 0.3454 0.6796 0.115 Uiso 1 1 calc R
C16B C -0.0071(11) 0.3926(7) 0.3810(14) 0.078(3) Uani 1 1 d .
H16B H -0.0295 0.4033 0.3054 0.094 Uiso 1 1 calc R
C6B C 0.5581(11) 0.3820(6) 0.2557(17) 0.092(5) Uani 1 1 d .
H6B H 0.6051 0.4175 0.2832 0.111 Uiso 1 1 calc R
C18B C -0.0044(14) 0.1201(7) 0.3251(16) 0.091(4) Uani 1 1 d .
H18B H -0.0829 0.1073 0.3212 0.109 Uiso 1 1 calc R
C14B C -0.0575(17) 0.3783(8) 0.5804(18) 0.104(5) Uani 1 1 d .
H14B H -0.1124 0.3806 0.6377 0.124 Uiso 1 1 calc R
C24B C 0.0048(16) 0.4861(8) -0.0821(16) 0.102(5) Uani 1 1 d .
H24A H 0.0464 0.4682 -0.1470 0.123 Uiso 1 1 calc R
H24B H 0.0198 0.5347 -0.0773 0.123 Uiso 1 1 calc R
C25B C -0.1210(18) 0.4743(11) -0.0999(16) 0.109(5) Uani 1 1 d .
H25A H -0.1507 0.5033 -0.1607 0.163 Uiso 1 1 d R
H25B H -0.1609 0.4842 -0.0304 0.163 Uiso 1 1 d R
H25C H -0.1341 0.4275 -0.1209 0.163 Uiso 1 1 d R
C23B C 0.0812(10) 0.3879(6) 0.0118(14) 0.076(4) Uani 1 1 d .
C27B C -0.0713(19) 0.2043(11) -0.071(2) 0.129(7) Uani 1 1 d .
H27A H -0.0060 0.1931 -0.1186 0.154 Uiso 1 1 calc R
H27B H -0.1041 0.1622 -0.0425 0.154 Uiso 1 1 calc R
C28B C -0.156(3) 0.2396(15) -0.135(3) 0.187(16) Uani 1 1 d .
H28A H -0.1981 0.2086 -0.1850 0.281 Uiso 1 1 calc GR
H28B H -0.1189 0.2738 -0.1801 0.281 Uiso 1 1 calc GR
H28C H -0.2096 0.2608 -0.0840 0.281 Uiso 1 1 calc GR
C17B C 0.0273(11) 0.1817(6) 0.2813(12) 0.073(3) Uani 1 1 d .
H17B H -0.0293 0.2107 0.2492 0.088 Uiso 1 1 calc R
C11B C 0.1052(11) 0.3737(5) 0.4082(12) 0.068(3) Uani 1 1 d .
C26B C 0.0825(10) 0.2405(6) 0.0519(11) 0.067(3) Uani 1 1 d .
C20B C 0.1915(15) 0.0963(7) 0.3850(13) 0.084(4) Uani 1 1 d .
H20B H 0.2457 0.0686 0.4240 0.101 Uiso 1 1 calc R
C15B C -0.0875(14) 0.3958(9) 0.468(2) 0.109(6) Uani 1 1 d .
H15B H -0.1638 0.4100 0.4495 0.130 Uiso 1 1 calc R
C19B C 0.0756(16) 0.0772(6) 0.3737(16) 0.097(5) Uani 1 1 d .
H19B H 0.0522 0.0347 0.3996 0.116 Uiso 1 1 calc R
O1B O 0.0478(9) 0.4531(4) 0.0238(9) 0.083(3) Uani 1 1 d .
C9B C 0.1233(9) 0.3604(5) 0.1257(9) 0.057(2) Uani 1 1 d .
C8B C 0.1703(11) 0.4083(5) 0.2157(12) 0.070(3) Uani 1 1 d .
H8BA H 0.2413 0.4294 0.1889 0.084 Uiso 1 1 calc R
H8BB H 0.1132 0.4441 0.2272 0.084 Uiso 1 1 calc R
C7B C 0.2548(9) 0.3102(5) 0.3094(11) 0.060(3) Uani 1 1 d .
H7B H 0.2693 0.2896 0.3854 0.072 Uiso 1 1 calc R
N2B N 0.1808(7) 0.2638(4) 0.2410(9) 0.060(2) Uani 1 1 d .
O4B O -0.0292(7) 0.2478(5) 0.0294(9) 0.084(3) Uani 1 1 d .
O2B O 0.0773(10) 0.3561(6) -0.0798(9) 0.094(3) Uani 1 1 d .
O3B O 0.1475(8) 0.1982(5) 0.0182(9) 0.083(2) Uani 1 1 d .
C21B C 0.2263(12) 0.1578(5) 0.3369(12) 0.073(3) Uani 1 1 d .
H21B H 0.3052 0.1699 0.3399 0.088 Uiso 1 1 calc R
Br1A Br -0.15947(14) 0.08858(10) 0.62092(19) 0.1092(8) Uani 1 1 d .
C26A C 0.4903(13) 0.0839(7) 0.5242(16) 0.088(4) Uani 1 1 d .
C16A C 0.5442(11) 0.2949(6) 0.7985(13) 0.077(3) Uani 1 1 d .
H16A H 0.6028 0.2687 0.7666 0.092 Uiso 1 1 calc R
C12A C 0.3438(11) 0.3100(5) 0.8468(12) 0.069(3) Uani 1 1 d .
H12A H 0.2668 0.2944 0.8470 0.083 Uiso 1 1 calc R
C3A C 0.1516(12) 0.0867(6) 0.8040(12) 0.075(3) Uani 1 1 d .
H3A H 0.1864 0.0591 0.8605 0.090 Uiso 1 1 calc R
C9A C 0.4617(12) 0.1119(6) 0.6379(15) 0.083(4) Uani 1 1 d .
C13A C 0.3725(14) 0.3730(5) 0.8917(14) 0.080(4) Uani 1 1 d .
H13A H 0.3141 0.3993 0.9234 0.096 Uiso 1 1 calc R
C1A C -0.0045(10) 0.1108(6) 0.6769(13) 0.075(3) Uani 1 1 d .
C5A C 0.1659(10) 0.1790(5) 0.6754(12) 0.067(3) Uani 1 1 d .
H5A H 0.2073 0.2141 0.6418 0.081 Uiso 1 1 calc R
C2A C 0.0422(12) 0.0704(6) 0.7671(13) 0.083(4) Uani 1 1 d .
H2A H 0.0004 0.0348 0.7990 0.099 Uiso 1 1 calc R
C6A C 0.0539(11) 0.1636(6) 0.6379(12) 0.070(3) Uani 1 1 d .
H6A H 0.0175 0.1914 0.5827 0.084 Uiso 1 1 calc R
C11A C 0.4310(9) 0.2705(5) 0.8016(10) 0.057(2) Uani 1 1 d .
C10A C 0.4242(13) 0.0615(6) 0.7273(14) 0.083(4) Uani 1 1 d .
H10A H 0.3539 0.0383 0.6989 0.099 Uiso 1 1 calc R
H10B H 0.4854 0.0277 0.7388 0.099 Uiso 1 1 calc R
N1A N 0.4031(8) 0.2048(4) 0.7549(10) 0.065(2) Uani 1 1 d .
C18A C 0.6046(13) 0.0761(8) 0.9069(16) 0.094(4) Uani 1 1 d .
H18A H 0.6270 0.0669 0.8322 0.113 Uiso 1 1 calc R
O2A O 0.4291(8) 0.2721(5) 0.5289(9) 0.085(3) Uani 1 1 d .
C15A C 0.5703(12) 0.3592(7) 0.8434(14) 0.085(4) Uani 1 1 d .
H15A H 0.6464 0.3761 0.8410 0.102 Uiso 1 1 calc R
O1A O 0.6082(7) 0.2251(4) 0.5558(9) 0.081(2) Uani 1 1 d .
C27A C 0.528(3) -0.0169(12) 0.4122(19) 0.130(8) Uani 1 1 d .
H27C H 0.5001 -0.0635 0.4113 0.156 Uiso 1 1 calc R
H27D H 0.4896 0.0079 0.3494 0.156 Uiso 1 1 calc R
O3A O 0.5069(17) 0.0173(6) 0.5282(10) 0.133(5) Uani 1 1 d .
C24A C 0.6502(17) 0.2658(10) 0.457(2) 0.142(10) Uani 1 1 d .
H24C H 0.5886 0.2688 0.3975 0.170 Uiso 1 1 calc R
H24D H 0.6696 0.3115 0.4824 0.170 Uiso 1 1 calc R
O4A O 0.4948(11) 0.1175(5) 0.4384(10) 0.096(3) Uani 1 1 d .
C25A C 0.750(2) 0.2345(12) 0.412(2) 0.154(11) Uani 1 1 d .
H25D H 0.7797 0.2622 0.3516 0.232 Uiso 1 1 calc GR
H25E H 0.7290 0.1905 0.3820 0.232 Uiso 1 1 calc GR
H25F H 0.8092 0.2295 0.4722 0.232 Uiso 1 1 calc GR
N2A N 0.4009(9) 0.0930(4) 0.8359(11) 0.075(3) Uani 1 1 d .
C17A C 0.4907(10) 0.0924(5) 0.9246(14) 0.074(3) Uani 1 1 d .
C4A C 0.2167(10) 0.1406(5) 0.7659(11) 0.064(3) Uani 1 1 d .
C7A C 0.3348(9) 0.1563(4) 0.8204(11) 0.062(3) Uani 1 1 d .
H7A H 0.3227 0.1758 0.8967 0.074 Uiso 1 1 calc R
C8A C 0.4553(9) 0.1793(6) 0.6568(14) 0.075(4) Uani 1 1 d .
C23A C 0.4957(11) 0.2305(6) 0.5714(14) 0.079(4) Uani 1 1 d .
C22A C 0.4584(14) 0.1050(6) 1.0369(16) 0.087(4) Uani 1 1 d .
H22A H 0.3809 0.1158 1.0518 0.104 Uiso 1 1 calc R
C19A C 0.6875(15) 0.0725(11) 0.995(3) 0.126(8) Uani 1 1 d .
H19A H 0.7647 0.0612 0.9795 0.151 Uiso 1 1 calc R
C14A C 0.4843(16) 0.3977(7) 0.8909(14) 0.088(4) Uani 1 1 d .
H14A H 0.5018 0.4402 0.9223 0.106 Uiso 1 1 calc R
C21A C 0.5429(19) 0.1016(8) 1.1280(19) 0.108(5) Uani 1 1 d .
H21A H 0.5216 0.1101 1.2032 0.130 Uiso 1 1 calc R
C20A C 0.6554(18) 0.0859(10) 1.105(2) 0.112(6) Uani 1 1 d .
H20A H 0.7115 0.0841 1.1648 0.134 Uiso 1 1 calc R
C28A C 0.651(3) -0.0140(18) 0.405(2) 0.170(12) Uani 1 1 d .
H28D H 0.6737 -0.0324 0.3328 0.255 Uiso 1 1 calc GR
H28E H 0.6865 -0.0402 0.4669 0.255 Uiso 1 1 calc GR
H28F H 0.6765 0.0324 0.4116 0.255 Uiso 1 1 calc GR

loop_
_atom_site_aniso_label
_atom_site_aniso_U_11
_atom_site_aniso_U_22
_atom_site_aniso_U_33
_atom_site_aniso_U_23
_atom_site_aniso_U_13
_atom_site_aniso_U_12
Br1B 0.0674(9) 0.1556(17) 0.1280(16) 0.0089(13) 0.0112(9) -0.0198(10)
N1B 0.065(5) 0.049(4) 0.066(6) -0.008(4) 0.006(4) 0.012(3)
C22B 0.059(5) 0.054(5) 0.058(6) -0.003(4) 0.008(5) 0.009(4)
C2B 0.065(7) 0.072(7) 0.129(13) -0.014(8) -0.005(8) 0.000(6)
C4B 0.061(5) 0.043(5) 0.093(9) 0.004(5) -0.007(6) 0.002(4)
C1B 0.048(5) 0.084(8) 0.103(10) 0.023(7) 0.021(6) -0.003(5)
C10B 0.051(5) 0.062(6) 0.080(8) 0.010(5) 0.014(5) 0.011(4)
C12B 0.089(8) 0.063(6) 0.074(8) 0.001(6) 0.002(6) 0.008(6)
C3B 0.059(6) 0.057(6) 0.122(12) -0.011(6) -0.003(7) 0.001(5)
C5B 0.076(7) 0.054(6) 0.092(9) -0.025(5) -0.006(6) 0.002(5)
C13B 0.108(11) 0.080(8) 0.101(11) -0.009(8) 0.023(9) 0.011(8)
C16B 0.062(6) 0.086(8) 0.086(9) -0.015(7) 0.007(6) 0.001(6)
C6B 0.060(6) 0.054(6) 0.162(16) 0.005(8) -0.006(8) -0.003(5)
C18B 0.090(9) 0.073(7) 0.111(12) 0.010(7) 0.015(9) -0.018(7)
C14B 0.110(12) 0.096(10) 0.108(13) 0.009(9) 0.054(11) 0.004(8)
C24B 0.110(11) 0.091(10) 0.104(12) 0.056(9) -0.010(10) 0.005(8)
C25B 0.114(13) 0.128(13) 0.084(11) 0.028(10) 0.000(10) 0.008(10)
C23B 0.058(6) 0.072(7) 0.099(11) 0.022(7) -0.005(6) 0.006(5)
C27B 0.118(14) 0.120(13) 0.144(18) -0.034(12) -0.054(14) -0.006(11)
C28B 0.19(3) 0.18(2) 0.18(3) -0.07(2) -0.12(2) 0.08(2)
C17B 0.076(7) 0.064(6) 0.080(9) -0.002(6) 0.021(6) 0.004(5)
C11B 0.072(6) 0.041(5) 0.091(9) -0.007(5) 0.000(6) 0.003(4)
C26B 0.066(6) 0.070(6) 0.065(7) -0.020(5) 0.011(5) -0.002(5)
C20B 0.109(10) 0.059(6) 0.083(9) 0.000(6) 0.006(8) 0.012(7)
C15B 0.074(8) 0.093(10) 0.160(19) -0.004(11) 0.014(10) 0.009(7)
C19B 0.117(11) 0.053(7) 0.123(13) -0.003(7) 0.035(10) -0.020(7)
O1B 0.102(7) 0.066(5) 0.080(6) 0.011(4) -0.012(5) 0.013(4)
C9B 0.056(5) 0.057(5) 0.059(6) 0.006(4) 0.010(4) 0.013(4)
C8B 0.074(7) 0.042(5) 0.093(9) 0.008(5) -0.007(6) 0.011(4)
C7B 0.056(5) 0.046(5) 0.077(8) -0.006(4) -0.003(5) 0.009(4)
N2B 0.056(4) 0.046(4) 0.077(6) -0.002(4) -0.007(4) 0.003(3)
O4B 0.061(5) 0.100(6) 0.090(7) -0.013(5) -0.011(4) -0.002(4)
O2B 0.103(7) 0.104(7) 0.075(6) -0.011(6) -0.010(5) 0.020(6)
O3B 0.079(5) 0.084(5) 0.087(6) -0.026(5) 0.001(5) 0.008(4)
C21B 0.081(7) 0.052(5) 0.087(9) 0.007(5) -0.003(7) 0.013(5)
Br1A 0.0772(9) 0.1217(13) 0.1273(16) 0.0102(11) -0.0163(9) -0.0330(8)
C26A 0.094(9) 0.056(6) 0.114(12) 0.001(7) 0.010(8) 0.029(6)
C16A 0.060(6) 0.066(6) 0.104(10) -0.014(6) 0.002(6) -0.002(5)
C12A 0.071(6) 0.047(5) 0.089(9) -0.001(5) -0.001(6) 0.003(4)
C3A 0.094(8) 0.053(5) 0.078(8) 0.016(6) 0.000(6) -0.007(6)
C9A 0.073(7) 0.057(6) 0.118(12) -0.011(7) -0.005(7) 0.018(5)
C13A 0.095(9) 0.048(6) 0.098(10) -0.006(6) 0.012(7) -0.001(5)
C1A 0.059(6) 0.076(7) 0.089(9) -0.026(6) 0.003(6) -0.025(5)
C5A 0.064(6) 0.050(5) 0.088(9) 0.008(5) 0.015(6) -0.001(4)
C2A 0.088(8) 0.063(7) 0.096(10) 0.024(6) -0.004(7) -0.023(6)
C6A 0.075(7) 0.066(6) 0.069(8) 0.011(5) -0.006(6) -0.001(5)
C11A 0.052(5) 0.043(4) 0.077(7) 0.000(4) 0.001(5) -0.002(4)
C10A 0.094(8) 0.045(5) 0.109(11) -0.002(6) 0.014(8) 0.017(5)
N1A 0.059(5) 0.042(4) 0.094(7) 0.001(4) 0.001(5) 0.003(3)
C18A 0.078(8) 0.095(10) 0.109(12) 0.016(9) -0.002(8) 0.002(7)
O2A 0.074(5) 0.079(5) 0.103(7) 0.013(5) -0.002(5) 0.019(4)
C15A 0.074(7) 0.075(7) 0.104(10) -0.010(7) -0.004(7) -0.034(6)
O1A 0.060(4) 0.076(5) 0.107(7) 0.022(5) 0.010(5) 0.012(4)
C27A 0.17(2) 0.123(15) 0.098(14) -0.020(11) 0.012(14) 0.054(15)
O3A 0.232(16) 0.078(6) 0.090(8) -0.022(6) 0.020(9) 0.060(8)
C24A 0.104(12) 0.108(12) 0.22(3) 0.078(14) 0.075(15) 0.029(10)
O4A 0.119(8) 0.077(6) 0.093(8) -0.012(5) 0.008(6) 0.031(5)
C25A 0.148(19) 0.140(17) 0.18(2) 0.075(17) 0.082(18) 0.046(14)
N2A 0.070(5) 0.045(4) 0.110(9) -0.007(5) 0.010(5) 0.011(4)
C17A 0.066(6) 0.042(5) 0.114(11) 0.019(6) 0.007(7) 0.000(4)
C4A 0.063(6) 0.041(4) 0.090(9) -0.006(5) 0.014(6) 0.002(4)
C7A 0.067(6) 0.032(4) 0.086(8) 0.005(4) 0.005(6) 0.003(4)
C8A 0.049(5) 0.055(5) 0.121(11) -0.006(6) 0.002(6) 0.014(4)
C23A 0.059(6) 0.059(6) 0.118(11) -0.006(7) -0.007(7) 0.010(5)
C22A 0.087(8) 0.064(7) 0.109(12) 0.001(7) 0.002(8) 0.010(6)
C19A 0.070(8) 0.127(15) 0.18(2) 0.022(15) -0.009(12) 0.015(9)
C14A 0.120(12) 0.056(6) 0.088(10) -0.002(6) -0.004(9) -0.020(7)
C21A 0.127(14) 0.076(9) 0.122(15) 0.009(9) -0.006(12) 0.007(9)
C20A 0.109(13) 0.100(11) 0.123(16) 0.008(11) -0.040(12) -0.008(10)
C28A 0.19(3) 0.20(3) 0.124(19) -0.020(18) -0.04(2) 0.07(2)

loop_
_atom_type_symbol
_atom_type_description
_atom_type_scat_dispersion_real
_atom_type_scat_dispersion_imag
_atom_type_scat_source
C C 0.0181 0.0091 'International Tables Vol C Tables 4.2.6.8 and 6.1.1.4'
H H 0.0000 0.0000 'International Tables Vol C Tables 4.2.6.8 and 6.1.1.4'
Br Br -0.6763 1.2805 'International Tables Vol C Tables 4.2.6.8 and 6.1.1.4'
N N 0.0311 0.0180 'International Tables Vol C Tables 4.2.6.8 and 6.1.1.4'
O O 0.0492 0.0322 'International Tables Vol C Tables 4.2.6.8 and 6.1.1.4'

loop_
_geom_angle_atom_site_label_1
_geom_angle_atom_site_label_2
_geom_angle_atom_site_label_3
_geom_angle
C11B N1B C8B 117.2(9)
C11B N1B C7B 115.1(8)
C7B N1B C8B 111.5(9)
C17B C22B N2B 121.2(10)
C21B C22B C17B 118.8(11)
C21B C22B N2B 120.0(10)
C1B C2B H2B 120.4
C3B C2B H2B 120.4
C3B C2B C1B 119.3(14)
C3B C4B C5B 118.9(12)
C3B C4B C7B 122.3(10)
C5B C4B C7B 118.6(11)
C2B C1B Br1B 118.8(11)
C6B C1B Br1B 120.2(10)
C6B C1B C2B 121.0(11)
C9B C10B C26B 121.5(11)
C9B C10B N2B 121.9(11)
N2B C10B C26B 116.1(9)
C13B C12B H12B 119.7
C13B C12B C11B 120.6(14)
C11B C12B H12B 119.7
C2B C3B H3B 119.7
C4B C3B C2B 120.6(12)
C4B C3B H3B 119.7
C4B C5B H5B 119.4
C4B C5B C6B 121.3(13)
C6B C5B H5B 119.4
C12B C13B H13B 119.5
C14B C13B C12B 121.1(17)
C14B C13B H13B 119.5
C11B C16B H16B 120.5
C11B C16B C15B 119.0(16)
C15B C16B H16B 120.5
C1B C6B C5B 118.9(12)
C1B C6B H6B 120.6
C5B C6B H6B 120.6
C17B C18B H18B 119.2
C19B C18B H18B 119.2
C19B C18B C17B 121.7(14)
C13B C14B H14B 121.0
C13B C14B C15B 118.1(15)
C15B C14B H14B 121.0
H24A C24B H24B 108.1
C25B C24B H24A 109.6
C25B C24B H24B 109.6
O1B C24B H24A 109.6
O1B C24B H24B 109.6
O1B C24B C25B 110.4(14)
C24B C25B H25A 109.2
C24B C25B H25B 109.8
C24B C25B H25C 109.4
H25A C25B H25B 109.5
H25A C25B H25C 109.5
H25B C25B H25C 109.5
O1B C23B C9B 109.7(13)
O2B C23B O1B 124.8(12)
O2B C23B C9B 125.6(11)
H27A C27B H27B 108.3
C28B C27B H27A 109.8
C28B C27B H27B 109.8
C28B C27B O4B 109.2(18)
O4B C27B H27A 109.8
O4B C27B H27B 109.8
C27B C28B H28A 109.5
C27B C28B H28B 109.5
C27B C28B H28C 109.5
H28A C28B H28B 109.5
H28A C28B H28C 109.5
H28B C28B H28C 109.5
C22B C17B H17B 120.2
C18B C17B C22B 119.6(13)
C18B C17B H17B 120.2
C12B C11B N1B 118.0(11)
C16B C11B N1B 122.5(12)
C16B C11B C12B 119.5(13)
O4B C26B C10B 111.1(9)
O3B C26B C10B 119.6(11)
O3B C26B O4B 129.0(11)
C19B C20B H20B 120.5
C19B C20B C21B 118.9(14)
C21B C20B H20B 120.5
C16B C15B C14B 121.8(16)
C16B C15B H15B 119.1
C14B C15B H15B 119.1
C18B C19B C20B 120.1(12)
C18B C19B H19B 119.9
C20B C19B H19B 119.9
C23B O1B C24B 115.1(13)
C10B C9B C23B 120.3(11)
C10B C9B C8B 120.2(10)
C23B C9B C8B 119.3(10)
N1B C8B C9B 112.5(8)
N1B C8B H8BA 109.1
N1B C8B H8BB 109.1
C9B C8B H8BA 109.1
C9B C8B H8BB 109.1
H8BA C8B H8BB 107.8
N1B C7B C4B 110.4(8)
N1B C7B H7B 108.0
N1B C7B N2B 110.9(8)
C4B C7B H7B 108.0
N2B C7B C4B 111.3(9)
N2B C7B H7B 108.0
C22B N2B C7B 121.4(9)
C10B N2B C22B 121.0(9)
C10B N2B C7B 115.8(9)
C26B O4B C27B 112.1(12)
C22B C21B C20B 120.7(13)
C22B C21B H21B 119.7
C20B C21B H21B 119.7
O3A C26A C9A 111.8(15)
O4A C26A C9A 123.8(12)
O4A C26A O3A 124.4(15)
C11A C16A H16A 120.2
C11A C16A C15A 119.5(12)
C15A C16A H16A 120.2
C13A C12A H12A 120.5
C13A C12A C11A 119.0(12)
C11A C12A H12A 120.5
C2A C3A H3A 117.1
C2A C3A C4A 125.9(12)
C4A C3A H3A 117.1
C26A C9A C10A 116.6(11)
C8A C9A C26A 121.8(15)
C8A C9A C10A 121.1(14)
C12A C13A H13A 119.1
C14A C13A C12A 121.9(14)
C14A C13A H13A 119.1
C2A C1A Br1A 116.6(9)
C6A C1A Br1A 122.2(11)
C6A C1A C2A 121.1(11)
C6A C5A H5A 120.8
C6A C5A C4A 118.4(10)
C4A C5A H5A 120.8
C3A C2A C1A 115.3(10)
C3A C2A H2A 122.3
C1A C2A H2A 122.3
C1A C6A C5A 122.7(12)
C1A C6A H6A 118.6
C5A C6A H6A 118.6
C16A C11A C12A 120.1(10)
C16A C11A N1A 120.0(10)
C12A C11A N1A 119.8(9)
C9A C10A H10A 109.0
C9A C10A H10B 109.0
H10A C10A H10B 107.8
N2A C10A C9A 112.7(10)
N2A C10A H10A 109.0
N2A C10A H10B 109.0
C11A N1A C7A 120.4(10)
C8A N1A C11A 122.5(9)
C8A N1A C7A 116.1(9)
C17A C18A H18A 118.7
C17A C18A C19A 122.6(19)
C19A C18A H18A 118.7
C16A C15A H15A 119.9
C14A C15A C16A 120.3(12)
C14A C15A H15A 119.9
C23A O1A C24A 113.9(12)
H27C C27A H27D 109.2
O3A C27A H27C 111.2
O3A C27A H27D 111.2
C28A C27A H27C 111.2
C28A C27A H27D 111.2
C28A C27A O3A 103(2)
C26A O3A C27A 115.3(15)
O1A C24A H24C 109.7
O1A C24A H24D 109.7
H24C C24A H24D 108.2
C25A C24A O1A 109.6(14)
C25A C24A H24C 109.7
C25A C24A H24D 109.7
C24A C25A H25D 109.5
C24A C25A H25E 109.5
C24A C25A H25F 109.5
H25D C25A H25E 109.5
H25D C25A H25F 109.5
H25E C25A H25F 109.5
C10A N2A C7A 111.5(11)
C17A N2A C10A 118.7(11)
C17A N2A C7A 116.8(10)
C18A C17A N2A 123.9(15)
C18A C17A C22A 118.0(15)
C22A C17A N2A 118.0(12)
C3A C4A C5A 116.2(11)
C3A C4A C7A 120.6(11)
C5A C4A C7A 123.2(9)
N1A C7A N2A 109.7(9)
N1A C7A C4A 113.6(10)
N1A C7A H7A 108.0
N2A C7A C4A 109.2(8)
N2A C7A H7A 108.0
C4A C7A H7A 108.0
C9A C8A N1A 120.9(13)
C9A C8A C23A 122.2(14)
N1A C8A C23A 116.8(10)
O2A C23A O1A 127.2(14)
O2A C23A C8A 121.4(12)
O1A C23A C8A 111.3(10)
C17A C22A H22A 120.0
C17A C22A C21A 120.0(16)
C21A C22A H22A 120.0
C18A C19A H19A 120.4
C18A C19A C20A 119.1(17)
C20A C19A H19A 120.4
C13A C14A C15A 119.2(12)
C13A C14A H14A 120.4
C15A C14A H14A 120.4
C22A C21A H21A 120.3
C20A C21A C22A 119(2)
C20A C21A H21A 120.3
C19A C20A H20A 119.6
C21A C20A C19A 120.9(18)
C21A C20A H20A 119.6
C27A C28A H28D 109.5
C27A C28A H28E 109.5
C27A C28A H28F 109.5
H28D C28A H28E 109.5
H28D C28A H28F 109.5
H28E C28A H28F 109.5

loop_
_geom_bond_atom_site_label_1
_geom_bond_atom_site_label_2
_geom_bond_distance
Br1B C1B 1.914(11)
N1B C11B 1.438(17)
N1B C8B 1.461(16)
N1B C7B 1.444(12)
C22B C17B 1.391(17)
C22B N2B 1.406(13)
C22B C21B 1.379(16)
C2B H2B 0.9300
C2B C1B 1.405(19)
C2B C3B 1.362(19)
C4B C3B 1.346(19)
C4B C5B 1.380(15)
C4B C7B 1.546(16)
C1B C6B 1.32(2)
C10B C26B 1.543(17)
C10B C9B 1.373(15)
C10B N2B 1.373(15)
C12B H12B 0.9300
C12B C13B 1.37(2)
C12B C11B 1.387(19)
C3B H3B 0.9300
C5B H5B 0.9300
C5B C6B 1.38(2)
C13B H13B 0.9300
C13B C14B 1.35(3)
C16B H16B 0.9300
C16B C11B 1.361(18)
C16B C15B 1.39(2)
C6B H6B 0.9300
C18B H18B 0.9300
C18B C17B 1.367(19)
C18B C19B 1.35(2)
C14B H14B 0.9300
C14B C15B 1.39(3)
C24B H24A 0.9700
C24B H24B 0.9700
C24B C25B 1.46(3)
C24B O1B 1.461(16)
C25B H25A 0.9600
C25B H25B 0.9601
C25B H25C 0.9601
C23B O1B 1.345(16)
C23B C9B 1.493(18)
C23B O2B 1.234(18)
C27B H27A 0.9700
C27B H27B 0.9700
C27B C28B 1.39(3)
C27B O4B 1.51(2)
C28B H28A 0.9600
C28B H28B 0.9600
C28B H28C 0.9600
C17B H17B 0.9300
C26B O4B 1.299(15)
C26B O3B 1.189(14)
C20B H20B 0.9300
C20B C19B 1.38(2)
C20B C21B 1.395(19)
C15B H15B 0.9300
C19B H19B 0.9300
C9B C8B 1.493(17)
C8B H8BA 0.9700
C8B H8BB 0.9700
C7B H7B 0.9800
C7B N2B 1.459(13)
C21B H21B 0.9300
Br1A C1A 1.912(11)
C26A C9A 1.48(2)
C26A O3A 1.324(17)
C26A O4A 1.197(19)
C16A H16A 0.9300
C16A C11A 1.378(16)
C16A C15A 1.396(18)
C12A H12A 0.9300
C12A C13A 1.378(16)
C12A C11A 1.379(16)
C3A H3A 0.9300
C3A C2A 1.345(18)
C3A C4A 1.373(16)
C9A C10A 1.51(2)
C9A C8A 1.344(16)
C13A H13A 0.9300
C13A C14A 1.36(2)
C1A C2A 1.405(19)
C1A C6A 1.321(17)
C5A H5A 0.9300
C5A C6A 1.369(17)
C5A C4A 1.404(17)
C2A H2A 0.9300
C6A H6A 0.9300
C11A N1A 1.432(13)
C10A H10A 0.9700
C10A H10B 0.9700
C10A N2A 1.438(18)
N1A C7A 1.461(14)
N1A C8A 1.396(18)
C18A H18A 0.9300
C18A C17A 1.359(19)
C18A C19A 1.37(3)
O2A C23A 1.210(15)
C15A H15A 0.9300
C15A C14A 1.37(2)
O1A C24A 1.49(2)
O1A C23A 1.305(15)
C27A H27C 0.9700
C27A H27D 0.9700
C27A O3A 1.53(2)
C27A C28A 1.41(4)
C24A H24C 0.9700
C24A H24D 0.9700
C24A C25A 1.41(3)
C25A H25D 0.9600
C25A H25E 0.9600
C25A H25F 0.9600
N2A C17A 1.428(17)
N2A C7A 1.461(12)
C17A C22A 1.39(2)
C4A C7A 1.501(16)
C7A H7A 0.9800
C8A C23A 1.50(2)
C22A H22A 0.9300
C22A C21A 1.41(3)
C19A H19A 0.9300
C19A C20A 1.37(3)
C14A H14A 0.9300
C21A H21A 0.9300
C21A C20A 1.35(3)
C20A H20A 0.9300
C28A H28D 0.9600
C28A H28E 0.9600
C28A H28F 0.9600

loop_
_geom_torsion_atom_site_label_1
_geom_torsion_atom_site_label_2
_geom_torsion_atom_site_label_3
_geom_torsion_atom_site_label_4
_geom_torsion
Br1B C1B C6B C5B -179.1(11)
N1B C7B N2B C22B -119.8(10)
N1B C7B N2B C10B 45.1(13)
C2B C1B C6B C5B 1(2)
C4B C5B C6B C1B -1(2)
C4B C7B N2B C22B 116.9(10)
C4B C7B N2B C10B -78.2(11)
C1B C2B C3B C4B -3(2)
C10B C26B O4B C27B 173.4(13)
C10B C9B C8B N1B -10.2(14)
C12B C13B C14B C15B 1(3)
C3B C2B C1B Br1B -179.2(12)
C3B C2B C1B C6B 1(2)
C3B C4B C5B C6B -1(2)
C3B C4B C7B N1B -140.7(12)
C3B C4B C7B N2B -17.1(15)
C5B C4B C3B C2B 3(2)
C5B C4B C7B N1B 44.1(14)
C5B C4B C7B N2B 167.7(10)
C13B C12B C11B N1B 175.7(11)
C13B C12B C11B C16B -1.7(19)
C13B C14B C15B C16B 0(3)
C25B C24B O1B C23B 87.7(19)
C23B C9B C8B N1B 174.1(10)
C28B C27B O4B C26B -143(2)
C17B C22B N2B C10B -35.6(15)
C17B C22B N2B C7B 128.5(12)
C17B C22B C21B C20B -0.1(19)
C17B C18B C19B C20B 3(3)
C11B N1B C8B C9B -92.4(11)
C11B N1B C7B C4B -160.7(10)
C11B N1B C7B N2B 75.5(13)
C11B C12B C13B C14B 0(2)
C11B C16B C15B C14B -2(2)
C26B C10B C9B C23B -2.1(15)
C26B C10B C9B C8B -177.8(10)
C26B C10B N2B C22B -34.5(14)
C26B C10B N2B C7B 160.5(9)
C15B C16B C11B N1B -174.7(12)
C15B C16B C11B C12B 2.6(18)
C19B C18B C17B C22B 1(2)
C19B C20B C21B C22B 4(2)
O1B C23B C9B C10B 158.9(10)
O1B C23B C9B C8B -25.4(14)
C9B C10B C26B O4B -64.1(15)
C9B C10B C26B O3B 121.8(14)
C9B C10B N2B C22B 153.3(10)
C9B C10B N2B C7B -11.7(15)
C9B C23B O1B C24B 179.8(11)
C8B N1B C11B C12B -166.4(10)
C8B N1B C11B C16B 11.0(14)
C8B N1B C7B C4B 62.7(12)
C8B N1B C7B N2B -61.1(12)
C7B N1B C11B C12B 59.6(13)
C7B N1B C11B C16B -123.0(11)
C7B N1B C8B C9B 43.2(12)
C7B C4B C3B C2B -172.3(13)
C7B C4B C5B C6B 174.2(12)
N2B C22B C17B C18B -180.0(13)
N2B C22B C21B C20B 177.6(11)
N2B C10B C26B O4B 123.7(12)
N2B C10B C26B O3B -50.5(16)
N2B C10B C9B C23B 169.7(10)
N2B C10B C9B C8B -6.0(16)
O2B C23B O1B C24B -0.2(19)
O2B C23B C9B C10B -21.1(18)
O2B C23B C9B C8B 154.6(13)
O3B C26B O4B C27B -13(2)
C21B C22B C17B C18B -2.3(19)
C21B C22B N2B C10B 146.8(11)
C21B C22B N2B C7B -49.1(15)
C21B C20B C19B C18B -5(2)
Br1A C1A C2A C3A 179.5(11)
Br1A C1A C6A C5A -178.4(10)
C26A C9A C10A N2A 178.5(12)
C26A C9A C8A N1A 165.4(12)
C26A C9A C8A C23A -10(2)
C16A C11A N1A C7A 132.4(12)
C16A C11A N1A C8A -36.0(17)
C16A C15A C14A C13A -1(2)
C12A C13A C14A C15A 1(2)
C12A C11A N1A C7A -49.5(15)
C12A C11A N1A C8A 142.2(12)
C3A C4A C7A N1A 167.3(10)
C3A C4A C7A N2A 44.5(16)
C9A C26A O3A C27A 175.6(17)
C9A C10A N2A C17A -97.4(13)
C9A C10A N2A C7A 42.9(15)
C9A C8A C23A O2A 119.7(15)
C9A C8A C23A O1A -63.2(17)
C13A C12A C11A C16A -2(2)
C13A C12A C11A N1A 179.8(12)
C5A C4A C7A N1A -13.0(15)
C5A C4A C7A N2A -135.9(11)
C2A C3A C4A C5A -4(2)
C2A C3A C4A C7A 175.6(14)
C2A C1A C6A C5A 5(2)
C6A C1A C2A C3A -4(2)
C6A C5A C4A C3A 4.6(17)
C6A C5A C4A C7A -175.0(11)
C11A C16A C15A C14A 0(2)
C11A C12A C13A C14A 1(2)
C11A N1A C7A N2A -122.9(10)
C11A N1A C7A C4A 114.5(11)
C11A N1A C8A C9A 156.0(12)
C11A N1A C8A C23A -28.0(15)
C10A C9A C8A N1A -6.3(19)
C10A C9A C8A C23A 177.9(12)
C10A N2A C17A C18A 13.6(17)
C10A N2A C17A C22A -162.3(11)
C10A N2A C7A N1A -61.5(13)
C10A N2A C7A C4A 63.6(13)
N1A C8A C23A O2A -56.3(18)
N1A C8A C23A O1A 120.8(12)
C18A C17A C22A C21A 0.8(18)
C18A C19A C20A C21A 1(3)
C15A C16A C11A C12A 1(2)
C15A C16A C11A N1A 179.4(13)
O3A C26A C9A C10A -16(2)
O3A C26A C9A C8A 171.8(15)
C24A O1A C23A O2A -14(2)
C24A O1A C23A C8A 169.6(15)
O4A C26A C9A C10A 162.1(15)
O4A C26A C9A C8A -10(2)
O4A C26A O3A C27A -3(3)
N2A C17A C22A C21A 176.9(12)
C17A C18A C19A C20A 0(3)
C17A N2A C7A N1A 79.6(14)
C17A N2A C7A C4A -155.3(11)
C17A C22A C21A C20A 0(2)
C4A C3A C2A C1A 4(2)
C4A C5A C6A C1A -6(2)
C7A N1A C8A C9A -12.9(16)
C7A N1A C8A C23A 163.2(10)
C7A N2A C17A C18A -124.7(13)
C7A N2A C17A C22A 59.5(14)
C8A C9A C10A N2A -9.3(19)
C8A N1A C7A N2A 46.1(13)
C8A N1A C7A C4A -76.4(11)
C23A O1A C24A C25A -152(2)
C22A C21A C20A C19A -1(3)
C19A C18A C17A N2A -176.6(15)
C19A C18A C17A C22A -1(2)
C28A C27A O3A C26A 90(2)
